data_9003361
loop_
_publ_author_name
'Antao, S. M.'
'Hassan, I.'
'Parise, J. B.'

_publ_section_title
;
 Tugtupite: High-temperature structures obtained from in situ synchrotron
 diffraction and Rietveld refinements
 T = 20 C, data from Hassan and Grundy (1991)
;
_journal_name_full 'American Mineralogist'
_journal_page_first 492
_journal_page_last 497
_journal_volume 89
_journal_year 2004
_chemical_formula_sum 'Al Be Cl Na4 O12 Si4'
_chemical_name_mineral Tugtupite
_space_group_IT_number 82
_symmetry_space_group_name_Hall 'I -4'
_symmetry_space_group_name_H-M 'I -4'
_cell_angle_alpha 90
_cell_angle_beta 90
_cell_angle_gamma 90
_cell_length_a 8.640
_cell_length_b 8.640
_cell_length_c 8.873
_cell_formula_units_Z 2
_cell_volume 662.366
_database_code_amcsd 0003450
_diffrn_ambient_temperature 293.15
_exptl_crystal_density_diffrn 2.345
_cod_original_formula_sum 'Al Be Si4 O12 Na4 Cl'
_cod_database_code 9003361

loop_
_space_group_symop_operation_xyz
x,y,z
1/2+x,1/2+y,1/2+z
y,-x,-z
1/2+y,1/2-x,1/2-z
-x,-y,z
1/2-x,1/2-y,1/2+z
-y,x,-z
1/2-y,1/2+x,1/2-z

loop_
_atom_site_label
_atom_site_fract_x
_atom_site_fract_y
_atom_site_fract_z
_atom_site_U_iso_or_equiv
Al 0.00000 0.50000 0.75000 0.00750
Be 0.00000 0.50000 0.25000 0.00980
Si 0.01270 0.25330 0.49580 0.00750
O1 0.15040 0.13430 0.44170 0.01210
O2 0.34720 0.03850 0.64880 0.01210
O3 0.42560 0.14860 0.13770 0.01210
Na 0.15630 0.19720 0.18180 0.01880
Cl 0.00000 0.00000 0.00000 0.02340

loop_
_cod_related_entry_id
_cod_related_entry_database
_cod_related_entry_code
1 AMCSD 0003450
